data_2241370
loop_
_publ_author_name
'Ghichi, Nadir'
'Benaouida, Mohamed Amine'
'Benboudiaf, Ali'
'Merazig, Hocine'

_publ_section_title
;
 Crystal structure of
 (<i>E</i>)-5-benzyloxy-2-{[(4-nitrophenyl)imino]methyl}phenol
;
_journal_coeditor_code SU5239
_journal_issue 12
_journal_name_full 'Acta Crystallographica Section E'
_journal_page_first o1000
_journal_page_last o1001
_journal_paper_doi 10.1107/S2056989015022173
_journal_volume 71
_journal_year 2015
_chemical_formula_iupac 'C20 H16 N2 O4'
_chemical_formula_moiety 'C20 H16 N2 O4'
_chemical_formula_structural 'C20 H16 N2 O4'
_chemical_formula_sum 'C20 H16 N2 O4'
_chemical_formula_weight 348.35
_chemical_name_systematic
;
(<i>E</i>)-5-Benzyloxy-2-{[(4-nitrophenyl)imino]methyl}phenol
;
_space_group_crystal_system monoclinic
_space_group_IT_number 14
_space_group_name_Hall '-P 2ybc'
_space_group_name_H-M_alt 'P 1 21/c 1'
_symmetry_space_group_name_Hall '-P 2ybc'
_symmetry_space_group_name_H-M 'P 1 21/c 1'
_atom_sites_solution_hydrogens mixed
_atom_sites_solution_primary direct
_atom_sites_solution_secondary difmap
_audit_creation_method SHELXL-97
_cell_angle_alpha 90
_cell_angle_beta 100.6150(10)
_cell_angle_gamma 90
_cell_formula_units_Z 4
_cell_length_a 15.3407(5)
_cell_length_b 9.5618(3)
_cell_length_c 11.7616(4)
_cell_measurement_temperature 293(2)
_cell_volume 1695.72(10)
_computing_cell_refinement
;
SAINT (Bruker, 2006)
;
_computing_data_collection
;
APEX2 (Bruker, 2006)
;
_computing_data_reduction
;
SAINT (Bruker, 2006)
;
_computing_molecular_graphics
;
ORTEP-3 for Windows (Farrugia, 2012)
;
_computing_publication_material
;
WinGX (Farrugia, 2012)
;
_computing_structure_refinement
;
SHELXL2014 (Sheldrick, 2015)
;
_computing_structure_solution
;
SHELXS97 (Sheldrick, 2008)
;
_diffrn_ambient_temperature 293(2)
_diffrn_measured_fraction_theta_full 0.988
_diffrn_measured_fraction_theta_max 0.989
_diffrn_measurement_device_type 'Bruker APEXII CCD'
_diffrn_measurement_method 'phi and omega scans'
_diffrn_radiation_monochromator graphite
_diffrn_radiation_type MoK\a
_diffrn_radiation_wavelength 0.71073
_diffrn_reflns_av_R_equivalents 0.0198
_diffrn_reflns_limit_h_max 18
_diffrn_reflns_limit_h_min -18
_diffrn_reflns_limit_k_max 11
_diffrn_reflns_limit_k_min -10
_diffrn_reflns_limit_l_max 14
_diffrn_reflns_limit_l_min -11
_diffrn_reflns_number 14260
_diffrn_reflns_theta_full 25.242
_diffrn_reflns_theta_max 25.998
_diffrn_reflns_theta_min 2.764
_exptl_absorpt_coefficient_mu 0.097
_exptl_absorpt_correction_type none
_exptl_crystal_colour orange
_exptl_crystal_density_diffrn 1.364
_exptl_crystal_density_method 'not measured'
_exptl_crystal_description block
_exptl_crystal_F_000 728
_exptl_crystal_size_max 0.03
_exptl_crystal_size_mid 0.02
_exptl_crystal_size_min 0.01
_refine_diff_density_max 0.192
_refine_diff_density_min -0.133
_refine_ls_extinction_method none
_refine_ls_goodness_of_fit_ref 1.040
_refine_ls_hydrogen_treatment mixed
_refine_ls_matrix_type full
_refine_ls_number_parameters 239
_refine_ls_number_reflns 3302
_refine_ls_number_restraints 0
_refine_ls_restrained_S_all 1.040
_refine_ls_R_factor_all 0.0687
_refine_ls_R_factor_gt 0.0485
_refine_ls_shift/su_max 0.000
_refine_ls_shift/su_mean 0.000
_refine_ls_structure_factor_coef Fsqd
_refine_ls_weighting_details 'w=1/[\s^2^(Fo^2^)+(0.0624P)^2^+0.5493P] where P=(Fo^2^+2Fc^2^)/3'
_refine_ls_weighting_scheme calc
_refine_ls_wR_factor_gt 0.1242
_refine_ls_wR_factor_ref 0.1464
_reflns_number_gt 2389
_reflns_number_total 3302
_reflns_threshold_expression 'I > 2\s(I)'
_cod_data_source_file su5239sup1.cif
_cod_data_source_block I
_cod_database_code 2241370

loop_
_space_group_symop_operation_xyz
'x, y, z'
'-x, y+1/2, -z+1/2'
'-x, -y, -z'
'x, -y-1/2, z-1/2'

loop_
_atom_site_aniso_label
_atom_site_aniso_U_11
_atom_site_aniso_U_22
_atom_site_aniso_U_33
_atom_site_aniso_U_12
_atom_site_aniso_U_13
_atom_site_aniso_U_23
O1 0.0639(8) 0.0925(11) 0.0626(8) 0.0249(7) 0.0218(7) 0.0220(7)
O2 0.0551(7) 0.0892(10) 0.0499(7) 0.0068(6) 0.0181(6) 0.0035(6)
O3 0.0819(12) 0.1413(18) 0.1321(17) 0.0066(12) 0.0585(12) 0.0054(14)
O4 0.1263(16) 0.1218(16) 0.0952(13) -0.0091(12) 0.0656(12) 0.0136(12)
N1 0.0550(8) 0.0608(9) 0.0494(8) 0.0015(7) 0.0149(7) 0.0025(7)
N2 0.0811(13) 0.0727(12) 0.0937(15) -0.0168(10) 0.0470(12) -0.0127(11)
C1 0.0665(12) 0.0587(11) 0.0671(12) -0.0115(9) 0.0302(10) -0.0083(9)
C2 0.0811(14) 0.0734(13) 0.0615(12) 0.0013(11) 0.0279(11) 0.0114(10)
C3 0.0662(12) 0.0766(14) 0.0640(12) 0.0102(10) 0.0226(10) 0.0130(10)
C4 0.0555(10) 0.0540(10) 0.0512(10) -0.0028(8) 0.0158(8) -0.0027(8)
C5 0.0669(12) 0.0925(16) 0.0651(13) 0.0143(11) 0.0225(10) 0.0187(11)
C6 0.0610(12) 0.0987(17) 0.0827(15) 0.0133(11) 0.0258(11) 0.0124(13)
C7 0.0574(10) 0.0537(10) 0.0476(10) -0.0012(8) 0.0132(8) 0.0031(8)
C8 0.0526(9) 0.0518(9) 0.0416(9) -0.0008(7) 0.0117(7) -0.0008(7)
C9 0.0600(10) 0.0633(11) 0.0470(9) 0.0056(8) 0.0098(8) 0.0098(8)
C10 0.0519(9) 0.0671(12) 0.0514(10) 0.0083(8) 0.0106(8) 0.0041(8)
C11 0.0505(9) 0.0587(10) 0.0419(9) -0.0026(7) 0.0118(7) -0.0051(7)
C12 0.0589(10) 0.0625(11) 0.0423(9) 0.0056(8) 0.0112(8) 0.0074(8)
C13 0.0513(9) 0.0547(10) 0.0468(9) 0.0047(7) 0.0103(7) 0.0018(8)
C14 0.0561(11) 0.0931(15) 0.0595(12) 0.0055(10) 0.0148(9) 0.0024(10)
C15 0.0484(10) 0.0841(14) 0.0569(11) -0.0077(9) 0.0152(8) -0.0163(10)
C16 0.0680(13) 0.1007(18) 0.0825(15) 0.0113(12) 0.0169(12) -0.0093(13)
C17 0.0651(14) 0.133(3) 0.0981(19) 0.0109(15) 0.0285(14) -0.0418(19)
C18 0.0712(14) 0.140(2) 0.0700(15) -0.0268(16) 0.0326(12) -0.0273(16)
C19 0.0902(16) 0.1022(19) 0.0783(16) -0.0157(14) 0.0366(13) -0.0003(14)
C20 0.0745(13) 0.0841(16) 0.0766(14) 0.0000(11) 0.0316(11) -0.0042(12)

loop_
_atom_site_type_symbol
_atom_site_label
_atom_site_fract_x
_atom_site_fract_y
_atom_site_fract_z
_atom_site_U_iso_or_equiv
_atom_site_thermal_displace_type
_atom_site_occupancy
O O1 0.47868(9) 0.50409(16) 0.17069(12) 0.0717(5) Uani 1.000
O O2 0.75000(8) 0.39891(15) 0.06771(11) 0.0637(5) Uani 1.000
O O3 0.11551(13) 0.4282(3) 0.61135(19) 0.1135(9) Uani 1.000
O O4 0.20529(14) 0.3185(2) 0.74236(18) 0.1087(9) Uani 1.000
N N1 0.44170(10) 0.40083(16) 0.36061(13) 0.0544(5) Uani 1.000
N N2 0.18708(14) 0.3734(2) 0.6477(2) 0.0786(8) Uani 1.000
C C1 0.25402(13) 0.3766(2) 0.57425(18) 0.0618(7) Uani 1.000
C C2 0.33415(15) 0.3141(2) 0.61163(18) 0.0701(8) Uani 1.000
C C3 0.39794(14) 0.3190(2) 0.54255(17) 0.0676(7) Uani 1.000
C C4 0.38141(12) 0.38758(18) 0.43716(15) 0.0528(6) Uani 1.000
C C5 0.29945(14) 0.4494(3) 0.40209(19) 0.0735(8) Uani 1.000
C C6 0.23565(14) 0.4436(3) 0.4701(2) 0.0792(9) Uani 1.000
C C7 0.51738(12) 0.33921(19) 0.37785(16) 0.0525(6) Uani 1.000
C C8 0.57800(11) 0.35446(18) 0.29908(14) 0.0483(5) Uani 1.000
C C9 0.66038(12) 0.2898(2) 0.32123(15) 0.0568(6) Uani 1.000
C C10 0.72109(12) 0.3028(2) 0.24852(15) 0.0567(6) Uani 1.000
C C11 0.69764(11) 0.38241(19) 0.14824(14) 0.0500(5) Uani 1.000
C C12 0.61596(12) 0.4477(2) 0.12285(15) 0.0543(6) Uani 1.000
C C13 0.55691(11) 0.43658(19) 0.19724(14) 0.0508(5) Uani 1.000
C C14 0.83798(13) 0.3485(3) 0.09251(18) 0.0690(7) Uani 1.000
C C15 0.88052(12) 0.3718(2) -0.01124(17) 0.0624(7) Uani 1.000
C C16 0.93985(15) 0.2759(3) -0.0378(2) 0.0834(9) Uani 1.000
C C17 0.98237(16) 0.2974(4) -0.1306(3) 0.0970(13) Uani 1.000
C C18 0.96510(16) 0.4138(4) -0.1971(2) 0.0912(10) Uani 1.000
C C19 0.90594(17) 0.5082(3) -0.1720(2) 0.0876(10) Uani 1.000
C C20 0.86397(15) 0.4885(3) -0.0794(2) 0.0762(8) Uani 1.000
H H1 0.44953 0.48980 0.22138 0.1076 Uiso 1.000
H H2 0.34574 0.26878 0.68277 0.0842 Uiso 1.000
H H3 0.45245 0.27576 0.56716 0.0811 Uiso 1.000
H H5 0.28726 0.49561 0.33137 0.0882 Uiso 1.000
H H6 0.18052 0.48488 0.44544 0.0950 Uiso 1.000
H H7 0.5357(12) 0.276(2) 0.4452(17) 0.062(5) Uiso 1.000
H H9 0.67529 0.23560 0.38762 0.0681 Uiso 1.000
H H10 0.77623 0.25960 0.26603 0.0680 Uiso 1.000
H H12 0.60088 0.49934 0.05509 0.0652 Uiso 1.000
H H14A 0.83806 0.24960 0.11074 0.0829 Uiso 1.000
H H14B 0.87111 0.39755 0.15887 0.0829 Uiso 1.000
H H16 0.95179 0.19552 0.00689 0.1000 Uiso 1.000
H H17 1.02292 0.23183 -0.14745 0.1165 Uiso 1.000
H H18 0.99370 0.42830 -0.25926 0.1093 Uiso 1.000
H H19 0.89342 0.58753 -0.21781 0.1051 Uiso 1.000
H H20 0.82390 0.55508 -0.06297 0.0914 Uiso 1.000

loop_
_atom_type_symbol
_atom_type_description
_atom_type_scat_dispersion_real
_atom_type_scat_dispersion_imag
_atom_type_scat_source
C C 0.0033 0.0016 'International Tables Vol C Tables 4.2.6.8 and 6.1.1.4'
H H 0.0000 0.0000 'International Tables Vol C Tables 4.2.6.8 and 6.1.1.4'
N N 0.0061 0.0033 'International Tables Vol C Tables 4.2.6.8 and 6.1.1.4'
O O 0.0106 0.0060 'International Tables Vol C Tables 4.2.6.8 and 6.1.1.4'

loop_
_geom_angle_atom_site_label_1
_geom_angle_atom_site_label_2
_geom_angle_atom_site_label_3
_geom_angle
_geom_angle_publ_flag
C11 O2 C14 118.78(15) no
C4 N1 C7 122.55(16) no
C13 O1 H1 109.00 no
O3 N2 O4 123.1(2) no
O4 N2 C1 118.9(2) no
O3 N2 C1 118.0(2) no
N2 C1 C2 119.38(19) no
C2 C1 C6 121.3(2) no
N2 C1 C6 119.32(19) no
C1 C2 C3 119.26(19) no
C2 C3 C4 120.63(19) no
N1 C4 C3 125.52(17) no
N1 C4 C5 116.02(17) no
C3 C4 C5 118.47(18) no
C4 C5 C6 121.0(2) no
C1 C6 C5 119.3(2) no
N1 C7 C8 121.71(17) no
C7 C8 C13 121.79(16) no
C9 C8 C13 117.59(15) no
C7 C8 C9 120.61(16) no
C8 C9 C10 122.57(17) no
C9 C10 C11 118.34(17) no
O2 C11 C10 124.01(16) no
C10 C11 C12 120.78(16) no
O2 C11 C12 115.18(15) no
C11 C12 C13 120.33(16) no
O1 C13 C8 121.03(15) no
O1 C13 C12 118.59(16) no
C8 C13 C12 120.37(16) no
O2 C14 C15 108.86(17) no
C14 C15 C16 119.5(2) no
C16 C15 C20 118.1(2) no
C14 C15 C20 122.3(2) no
C15 C16 C17 120.7(3) no
C16 C17 C18 120.3(3) no
C17 C18 C19 119.3(2) no
C18 C19 C20 120.8(3) no
C15 C20 C19 120.7(2) no
C1 C2 H2 120.00 no
C3 C2 H2 120.00 no
C2 C3 H3 120.00 no
C4 C3 H3 120.00 no
C4 C5 H5 119.00 no
C6 C5 H5 119.00 no
C1 C6 H6 120.00 no
C5 C6 H6 120.00 no
N1 C7 H7 121.3(11) no
C8 C7 H7 117.0(11) no
C8 C9 H9 119.00 no
C10 C9 H9 119.00 no
C9 C10 H10 121.00 no
C11 C10 H10 121.00 no
C11 C12 H12 120.00 no
C13 C12 H12 120.00 no
O2 C14 H14A 110.00 no
O2 C14 H14B 110.00 no
C15 C14 H14A 110.00 no
C15 C14 H14B 110.00 no
H14A C14 H14B 108.00 no
C15 C16 H16 120.00 no
C17 C16 H16 120.00 no
C16 C17 H17 120.00 no
C18 C17 H17 120.00 no
C17 C18 H18 120.00 no
C19 C18 H18 120.00 no
C18 C19 H19 120.00 no
C20 C19 H19 120.00 no
C15 C20 H20 120.00 no
C19 C20 H20 120.00 no

loop_
_geom_bond_atom_site_label_1
_geom_bond_atom_site_label_2
_geom_bond_distance
_geom_bond_publ_flag
O1 C13 1.348(2) no
O2 C11 1.359(2) no
O2 C14 1.412(2) no
O3 N2 1.221(3) no
O4 N2 1.216(3) no
N1 C4 1.410(2) no
N1 C7 1.284(2) no
O1 H1 0.8200 no
N2 C1 1.459(3) no
C1 C2 1.365(3) no
C1 C6 1.365(3) no
C2 C3 1.383(3) no
C3 C4 1.384(3) no
C4 C5 1.382(3) no
C5 C6 1.375(3) no
C7 C8 1.436(3) no
C8 C13 1.419(2) no
C8 C9 1.388(3) no
C9 C10 1.381(3) no
C10 C11 1.394(2) no
C11 C12 1.382(3) no
C12 C13 1.375(2) no
C14 C15 1.503(3) no
C15 C20 1.370(3) no
C15 C16 1.368(3) no
C16 C17 1.386(4) no
C17 C18 1.358(5) no
C18 C19 1.351(4) no
C19 C20 1.376(3) no
C2 H2 0.9300 no
C3 H3 0.9300 no
C5 H5 0.9300 no
C6 H6 0.9300 no
C7 H7 1.00(2) no
C9 H9 0.9300 no
C10 H10 0.9300 no
C12 H12 0.9300 no
C14 H14A 0.9700 no
C14 H14B 0.9700 no
C16 H16 0.9300 no
C17 H17 0.9300 no
C18 H18 0.9300 no
C19 H19 0.9300 no
C20 H20 0.9300 no

loop_
_geom_hbond_atom_site_label_D
_geom_hbond_atom_site_label_H
_geom_hbond_atom_site_label_A
_geom_hbond_site_symmetry_A
_geom_hbond_distance_DH
_geom_hbond_distance_HA
_geom_hbond_distance_DA
_geom_hbond_angle_DHA
O1 H1 N1 . 0.82 1.87 2.599(2) 148
C9 H9 O2 4_566 0.93 2.56 3.476(2) 168
C10 H10 Cg3 4_566 0.93 2.87 3.754(2) 159

loop_
_geom_torsion_atom_site_label_1
_geom_torsion_atom_site_label_2
_geom_torsion_atom_site_label_3
_geom_torsion_atom_site_label_4
_geom_torsion
_geom_torsion_publ_flag
C14 O2 C11 C10 -8.6(3) no
C14 O2 C11 C12 173.28(18) no
C11 O2 C14 C15 177.00(17) no
C7 N1 C4 C3 5.8(3) no
C7 N1 C4 C5 -174.31(19) no
C4 N1 C7 C8 -179.76(16) no
O3 N2 C1 C2 -178.9(2) no
O3 N2 C1 C6 2.0(3) no
O4 N2 C1 C2 2.2(3) no
O4 N2 C1 C6 -177.0(2) no
N2 C1 C2 C3 -179.09(18) no
C6 C1 C2 C3 0.1(3) no
N2 C1 C6 C5 178.5(2) no
C2 C1 C6 C5 -0.7(4) no
C1 C2 C3 C4 0.7(3) no
C2 C3 C4 N1 179.10(18) no
C2 C3 C4 C5 -0.8(3) no
N1 C4 C5 C6 -179.7(2) no
C3 C4 C5 C6 0.2(3) no
C4 C5 C6 C1 0.5(4) no
N1 C7 C8 C9 178.26(17) no
N1 C7 C8 C13 -1.0(3) no
C7 C8 C9 C10 -179.31(17) no
C13 C8 C9 C10 0.0(3) no
C7 C8 C13 O1 0.2(3) no
C7 C8 C13 C12 -179.20(17) no
C9 C8 C13 O1 -179.10(16) no
C9 C8 C13 C12 1.5(3) no
C8 C9 C10 C11 -1.0(3) no
C9 C10 C11 O2 -177.44(17) no
C9 C10 C11 C12 0.6(3) no
O2 C11 C12 C13 179.08(16) no
C10 C11 C12 C13 0.9(3) no
C11 C12 C13 O1 178.65(17) no
C11 C12 C13 C8 -2.0(3) no
O2 C14 C15 C16 -144.8(2) no
O2 C14 C15 C20 37.0(3) no
C14 C15 C16 C17 -177.7(2) no
C20 C15 C16 C17 0.5(4) no
C14 C15 C20 C19 178.3(2) no
C16 C15 C20 C19 0.1(3) no
C15 C16 C17 C18 -0.5(4) no
C16 C17 C18 C19 -0.1(4) no
C17 C18 C19 C20 0.8(4) no
C18 C19 C20 C15 -0.7(4) no

_cod_database_fobs_code 2241370
